data_7061060
loop_
_publ_author_name
'Kaim, Vishakha'
'Kaur-Ghumaan, Sandeep'

_publ_section_title
;
 Mononuclear Mn complexes featuring N,S-/N,N-donor and
 1,3,5-triaza-7-phosphaadamantane ligands: synthesis and electrocatalytic
 properties
;
_journal_issue 43
_journal_name_full 'New Journal of Chemistry'
_journal_page_first 20272
_journal_page_last 20279
_journal_paper_doi 10.1039/D1NJ02104D
_journal_volume 45
_journal_year 2021
_chemical_absolute_configuration unk
_chemical_formula_moiety 'C16 H16 Mn N4 O3 P S2'
_chemical_formula_sum 'C16 H16 Mn N4 O3 P S2'
_chemical_formula_weight 462.36
_space_group_crystal_system orthorhombic
_space_group_IT_number 19
_space_group_name_Hall 'P 2ac 2ab'
_space_group_name_H-M_alt 'P 21 21 21'
_atom_sites_solution_hydrogens mixed
_atom_sites_solution_primary dual
_audit_creation_date 2021-03-15
_audit_creation_method
;
Olex2 1.2
(compiled 2018.05.29 svn.r3508 for OlexSys, GUI svn.r5506)
;
_audit_update_record
;
2021-04-28 deposited with the CCDC.	2021-09-13 downloaded from the CCDC.
;
_cell_angle_alpha 90
_cell_angle_beta 90
_cell_angle_gamma 90
_cell_formula_units_Z 4
_cell_length_a 10.0708(7)
_cell_length_b 11.9149(8)
_cell_length_c 15.6475(11)
_cell_measurement_reflns_used 5050
_cell_measurement_temperature 150.00(10)
_cell_measurement_theta_max 29.3120
_cell_measurement_theta_min 2.3930
_cell_volume 1877.6(2)
_computing_cell_refinement 'CrysAlisPro 1.171.41.93a (Rigaku OD, 2020)'
_computing_data_collection 'CrysAlisPro 1.171.41.93a (Rigaku OD, 2020)'
_computing_data_reduction 'CrysAlisPro 1.171.41.93a (Rigaku OD, 2020)'
_computing_molecular_graphics 'Olex2 (Dolomanov et al., 2009)'
_computing_publication_material 'Olex2 (Dolomanov et al., 2009)'
_computing_structure_refinement 'ShelXL (Sheldrick, 2015)'
_computing_structure_solution 'ShelXT (Sheldrick, 2015)'
_diffrn_ambient_environment N~2~
_diffrn_ambient_temperature 150.00(10)
_diffrn_detector 'CCD plate'
_diffrn_measured_fraction_theta_full 0.991
_diffrn_measured_fraction_theta_max 0.989
_diffrn_measurement_details
;
List of Runs (angles in degrees, time in seconds):

  # Type    Start    End  Width  t~exp~   \w     \q     \k     \f   Frames
#--------------------------------------------------------------------------
  1  \f    -25.75 154.25   1.00    2.00 -25.75   0.00  73.76    --   180
;
_diffrn_measurement_device 'abstract diffractometer'
_diffrn_measurement_device_type 'Saxi-CrysAlisPro-abstract goniometer imported SAXI images'
_diffrn_measurement_method '\f scans'
_diffrn_orient_matrix_type 'CrysAlisPro convention (1999,Acta A55,543-557)'
_diffrn_orient_matrix_UB_11 0.0295276000
_diffrn_orient_matrix_UB_12 -0.0523731000
_diffrn_orient_matrix_UB_13 -0.0101018000
_diffrn_orient_matrix_UB_21 -0.0254480000
_diffrn_orient_matrix_UB_22 0.0036960000
_diffrn_orient_matrix_UB_23 -0.0421560000
_diffrn_orient_matrix_UB_31 0.0586762000
_diffrn_orient_matrix_UB_32 0.0280191000
_diffrn_orient_matrix_UB_33 -0.0132734000
_diffrn_radiation_monochromator graphite
_diffrn_radiation_probe x-ray
_diffrn_radiation_type MoK\a
_diffrn_radiation_wavelength 0.71073
_diffrn_reflns_av_R_equivalents 0.0412
_diffrn_reflns_av_unetI/netI 0.0405
_diffrn_reflns_Laue_measured_fraction_full 0.991
_diffrn_reflns_Laue_measured_fraction_max 0.989
_diffrn_reflns_limit_h_max 11
_diffrn_reflns_limit_h_min -12
_diffrn_reflns_limit_k_max 14
_diffrn_reflns_limit_k_min -14
_diffrn_reflns_limit_l_max 18
_diffrn_reflns_limit_l_min -19
_diffrn_reflns_number 11170
_diffrn_reflns_point_group_measured_fraction_full 0.994
_diffrn_reflns_point_group_measured_fraction_max 0.993
_diffrn_reflns_theta_full 25.242
_diffrn_reflns_theta_max 25.668
_diffrn_reflns_theta_min 2.405
_diffrn_source 'fine-focus sealed X-ray tube'
_diffrn_source_type 'Enhance (Mo) X-ray Source'
_exptl_absorpt_coefficient_mu 1.036
_exptl_absorpt_correction_T_max 1.00000
_exptl_absorpt_correction_T_min 0.27891
_exptl_absorpt_correction_type multi-scan
_exptl_absorpt_process_details
;
CrysAlisPro 1.171.41.93a (Rigaku Oxford Diffraction, 2020)
Empirical absorption correction using spherical harmonics,
implemented in SCALE3 ABSPACK scaling algorithm.
;
_exptl_crystal_colour 'metallic yellowish yellow'
_exptl_crystal_colour_lustre metallic
_exptl_crystal_colour_modifier yellowish
_exptl_crystal_colour_primary yellow
_exptl_crystal_density_diffrn 1.636
_exptl_crystal_description block
_exptl_crystal_F_000 944
_exptl_crystal_size_max 0.96
_exptl_crystal_size_mid 0.7
_exptl_crystal_size_min 0.5
_refine_diff_density_max 2.643
_refine_diff_density_min -0.373
_refine_diff_density_rms 0.098
_refine_ls_abs_structure_details
;
 Refined as an inversion twin.
;
_refine_ls_abs_structure_Flack 0.48(4)
_refine_ls_extinction_method none
_refine_ls_goodness_of_fit_ref 1.080
_refine_ls_hydrogen_treatment mixed
_refine_ls_matrix_type full
_refine_ls_number_parameters 259
_refine_ls_number_reflns 3498
_refine_ls_number_restraints 0
_refine_ls_restrained_S_all 1.080
_refine_ls_R_factor_all 0.0536
_refine_ls_R_factor_gt 0.0503
_refine_ls_shift/su_max 0.000
_refine_ls_shift/su_mean 0.000
_refine_ls_structure_factor_coef Fsqd
_refine_ls_weighting_details 'w=1/[\s^2^(Fo^2^)+(0.0649P)^2^+3.9220P] where P=(Fo^2^+2Fc^2^)/3'
_refine_ls_weighting_scheme calc
_refine_ls_wR_factor_gt 0.1255
_refine_ls_wR_factor_ref 0.1276
_reflns_Friedel_coverage 0.751
_reflns_Friedel_fraction_full 0.999
_reflns_Friedel_fraction_max 0.997
_reflns_number_gt 3314
_reflns_number_total 3498
_reflns_threshold_expression 'I > 2\s(I)'
_cod_data_source_file d1nj02104d2.cif
_cod_data_source_block fastscan_autored
_cod_database_code 7061060
_shelx_shelxl_version_number 2017/1
_shelx_space_group_comment
;
The symmetry employed for this shelxl refinement is uniquely defined
by the following loop, which should always be used as a source of
symmetry information in preference to the above space-group names.
They are only intended as comments.
;
_reflns_odcompleteness_completeness 87.16
_reflns_odcompleteness_iscentric 1
_reflns_odcompleteness_theta 30.53
_olex2_refinement_description
;
1. Twinned data refinement
 Scales: 0.52(4)
 0.48(4)
2. Fixed Uiso
 At 1.2 times of:
  All C(H) groups, All C(H,H) groups
3.a Secondary CH2 refined with riding coordinates:
 C16(H16A,H16B), C15(H15A,H15B), C12(H12A,H12B), C11(H11A,H11B), C13(H13A,H13B)
3.b Aromatic/amide H refined with riding coordinates:
 C9(H9), C6(H6)
;
_olex2_submission_special_instructions 'No special instructions were received'
_oxdiff_exptl_absorpt_empirical_details
;
Empirical correction (ABSPACK) includes:
- Absorption correction using spherical harmonics
- Frame scaling
- Detector area scaling
;
_oxdiff_exptl_absorpt_empirical_full_max 2.554
_oxdiff_exptl_absorpt_empirical_full_min 0.487

loop_
_space_group_symop_operation_xyz
'x, y, z'
'-x+1/2, -y, z+1/2'
'-x, y+1/2, -z+1/2'
'x+1/2, -y+1/2, -z'

loop_
_atom_site_label
_atom_site_type_symbol
_atom_site_fract_x
_atom_site_fract_y
_atom_site_fract_z
_atom_site_U_iso_or_equiv
_atom_site_adp_type
_atom_site_occupancy
_atom_site_site_symmetry_order
_atom_site_calc_flag
_atom_site_refinement_flags_posn
_atom_site_refinement_flags_adp
_atom_site_refinement_flags_occupancy
_atom_site_disorder_assembly
_atom_site_disorder_group
Mn1 Mn 0.14594(10) 0.60593(7) 0.58003(6) 0.0177(3) Uani 1 1 d . . . . .
P1 P 0.34037(16) 0.59021(13) 0.65681(9) 0.0171(3) Uani 1 1 d . . . . .
S2 S 0.0337(2) 0.29136(15) 0.69931(12) 0.0318(5) Uani 1 1 d . . . . .
S1 S 0.0242(2) 0.55284(15) 0.70893(13) 0.0331(5) Uani 1 1 d . . . . .
N1 N 0.1329(6) 0.4338(5) 0.5916(4) 0.0282(13) Uani 1 1 d . . . . .
O1 O 0.1378(6) 0.8494(4) 0.6151(3) 0.0339(12) Uani 1 1 d . . . . .
O3 O -0.1036(5) 0.6317(5) 0.4803(4) 0.0385(14) Uani 1 1 d . . . . .
O2 O 0.2934(6) 0.6270(5) 0.4256(4) 0.0406(14) Uani 1 1 d . . . . .
N4 N 0.4997(6) 0.4735(5) 0.7690(4) 0.0246(13) Uani 1 1 d . . . . .
N2 N 0.6138(5) 0.5781(5) 0.6542(4) 0.0256(12) Uani 1 1 d . . . . .
N3 N 0.5141(7) 0.6807(5) 0.7750(4) 0.0291(14) Uani 1 1 d . . . . .
C16 C 0.3694(7) 0.4670(5) 0.7267(4) 0.0223(14) Uani 1 1 d . . . . .
H16A H 0.298716 0.463173 0.770542 0.027 Uiso 1 1 calc R . . . .
H16B H 0.364959 0.397557 0.692029 0.027 Uiso 1 1 calc R . . . .
C15 C 0.6076(7) 0.4757(6) 0.7059(5) 0.0264(15) Uani 1 1 d . . . . .
H15A H 0.693176 0.466612 0.736237 0.032 Uiso 1 1 calc R . . . .
H15B H 0.597081 0.410637 0.667098 0.032 Uiso 1 1 calc R . . . .
C7 C 0.2633(8) 0.1935(7) 0.4643(5) 0.0316(17) Uani 1 1 d . . . . .
C5 C 0.1676(7) 0.3295(6) 0.5578(4) 0.0246(15) Uani 1 1 d . . . . .
C12 C 0.3850(8) 0.7018(6) 0.7326(4) 0.0245(15) Uani 1 1 d . . . . .
H12A H 0.389300 0.774308 0.701837 0.029 Uiso 1 1 calc R . . . .
H12B H 0.314797 0.707878 0.776689 0.029 Uiso 1 1 calc R . . . .
C11 C 0.4993(6) 0.5853(6) 0.5977(4) 0.0230(14) Uani 1 1 d . . . . .
H11A H 0.498996 0.519482 0.559131 0.028 Uiso 1 1 calc R . . . .
H11B H 0.507360 0.653539 0.562000 0.028 Uiso 1 1 calc R . . . .
C9 C 0.1360(8) 0.1315(6) 0.5872(4) 0.0291(15) Uani 1 1 d . . . . .
H9 H 0.099436 0.073038 0.621148 0.035 Uiso 1 1 calc R . . . .
C4 C 0.0648(7) 0.4273(6) 0.6633(4) 0.0271(15) Uani 1 1 d . . . . .
C8 C 0.2103(7) 0.1082(6) 0.5143(5) 0.0303(16) Uani 1 1 d . . . . .
C6 C 0.2425(7) 0.3049(7) 0.4856(5) 0.0288(16) Uani 1 1 d . . . . .
H6 H 0.278632 0.363370 0.451520 0.035 Uiso 1 1 calc R . . . .
C2 C 0.2437(8) 0.6198(6) 0.4792(6) 0.0287(16) Uani 1 1 d . . . . .
C13 C 0.6215(7) 0.6736(6) 0.7115(5) 0.0317(17) Uani 1 1 d . . . . .
H13A H 0.620953 0.743136 0.676891 0.038 Uiso 1 1 calc R . . . .
H13B H 0.707403 0.670555 0.742200 0.038 Uiso 1 1 calc R . . . .
C14 C 0.5120(8) 0.5739(6) 0.8232(4) 0.0295(16) Uani 1 1 d . . . . .
H14A H 0.447(8) 0.585(8) 0.865(5) 0.035 Uiso 1 1 d R . . . .
H14B H 0.600(8) 0.570(7) 0.851(5) 0.035 Uiso 1 1 d R . . . .
C10 C 0.1176(7) 0.2422(6) 0.6082(4) 0.0271(16) Uani 1 1 d . . . . .
C3 C -0.0092(7) 0.6182(5) 0.5195(4) 0.0245(15) Uani 1 1 d . . . . .
C1 C 0.1425(7) 0.7553(6) 0.5999(4) 0.0239(14) Uani 1 1 d . . . . .
H8 H 0.228(6) 0.034(5) 0.494(4) 0.004(14) Uiso 1 1 d . . . . .
H7 H 0.315(7) 0.185(6) 0.413(5) 0.015(17) Uiso 1 1 d . . . . .

loop_
_atom_site_aniso_label
_atom_site_aniso_U_11
_atom_site_aniso_U_22
_atom_site_aniso_U_33
_atom_site_aniso_U_23
_atom_site_aniso_U_13
_atom_site_aniso_U_12
Mn1 0.0226(5) 0.0113(4) 0.0191(5) 0.0019(4) -0.0005(4) 0.0000(4)
P1 0.0242(8) 0.0120(7) 0.0152(7) 0.0002(6) -0.0014(6) -0.0005(7)
S2 0.0452(11) 0.0204(8) 0.0300(9) 0.0040(7) 0.0045(8) -0.0023(8)
S1 0.0432(11) 0.0200(8) 0.0360(10) -0.0024(7) 0.0053(9) 0.0038(8)
N1 0.035(3) 0.023(3) 0.027(3) -0.001(2) 0.001(3) 0.006(3)
O1 0.042(3) 0.013(2) 0.046(3) -0.001(2) 0.004(3) 0.002(2)
O3 0.032(3) 0.032(3) 0.052(3) 0.010(3) -0.017(3) -0.003(2)
O2 0.048(3) 0.034(3) 0.039(3) 0.011(3) -0.017(3) -0.009(3)
N4 0.032(3) 0.019(3) 0.022(3) 0.005(2) -0.007(2) -0.003(3)
N2 0.023(3) 0.023(3) 0.030(3) 0.005(3) -0.002(2) 0.000(2)
N3 0.043(4) 0.019(3) 0.025(3) -0.001(2) -0.012(3) -0.005(3)
C16 0.028(4) 0.018(3) 0.021(3) 0.005(2) -0.005(3) -0.004(3)
C15 0.026(4) 0.022(3) 0.031(4) 0.007(3) -0.004(3) 0.001(3)
C7 0.029(4) 0.045(5) 0.021(4) -0.008(3) 0.000(3) -0.002(4)
C5 0.025(3) 0.020(3) 0.029(4) -0.007(3) -0.016(3) 0.006(3)
C12 0.040(4) 0.015(3) 0.018(3) -0.002(3) -0.004(3) 0.000(3)
C11 0.025(3) 0.022(3) 0.022(3) 0.003(3) 0.002(2) 0.000(3)
C9 0.038(4) 0.023(3) 0.027(3) 0.003(3) -0.005(3) -0.002(3)
C4 0.032(4) 0.025(3) 0.024(3) -0.002(3) -0.001(3) -0.005(3)
C8 0.035(4) 0.019(4) 0.037(4) -0.010(3) -0.009(3) 0.006(3)
C6 0.026(4) 0.032(4) 0.028(3) 0.000(3) -0.009(3) -0.008(3)
C2 0.031(4) 0.021(4) 0.035(4) -0.005(3) -0.017(3) 0.005(3)
C13 0.028(4) 0.028(4) 0.039(4) 0.008(3) -0.006(3) -0.005(3)
C14 0.039(4) 0.027(4) 0.022(3) 0.001(3) -0.007(3) -0.003(3)
C10 0.028(4) 0.033(4) 0.020(3) -0.004(3) -0.005(3) 0.003(3)
C3 0.029(4) 0.012(3) 0.033(3) 0.006(3) -0.001(3) 0.000(3)
C1 0.024(3) 0.026(3) 0.022(3) 0.001(3) 0.002(3) 0.000(3)

loop_
_atom_type_symbol
_atom_type_description
_atom_type_scat_dispersion_real
_atom_type_scat_dispersion_imag
_atom_type_scat_source
C C 0.0033 0.0016 'International Tables Vol C Tables 4.2.6.8 and 6.1.1.4'
H H 0.0000 0.0000 'International Tables Vol C Tables 4.2.6.8 and 6.1.1.4'
Mn Mn 0.3368 0.7283 'International Tables Vol C Tables 4.2.6.8 and 6.1.1.4'
N N 0.0061 0.0033 'International Tables Vol C Tables 4.2.6.8 and 6.1.1.4'
O O 0.0106 0.0060 'International Tables Vol C Tables 4.2.6.8 and 6.1.1.4'
P P 0.1023 0.0942 'International Tables Vol C Tables 4.2.6.8 and 6.1.1.4'
S S 0.1246 0.1234 'International Tables Vol C Tables 4.2.6.8 and 6.1.1.4'

loop_
_geom_angle_atom_site_label_1
_geom_angle_atom_site_label_2
_geom_angle_atom_site_label_3
_geom_angle
_geom_angle_site_symmetry_1
_geom_angle_site_symmetry_3
_geom_angle_publ_flag
P1 Mn1 S1 88.57(7) . . ?
P1 Mn1 C4 86.56(16) . . ?
S1 Mn1 C4 39.15(16) . . ?
N1 Mn1 P1 85.85(18) . . ?
N1 Mn1 S1 68.78(17) . . ?
N1 Mn1 C4 29.6(2) . . ?
C2 Mn1 P1 90.0(2) . . ?
C2 Mn1 S1 170.1(2) . . ?
C2 Mn1 N1 101.3(3) . . ?
C2 Mn1 C4 130.9(3) . . ?
C3 Mn1 P1 179.7(2) . . ?
C3 Mn1 S1 91.1(2) . . ?
C3 Mn1 N1 94.0(3) . . ?
C3 Mn1 C4 93.2(3) . . ?
C3 Mn1 C2 90.3(3) . . ?
C1 Mn1 P1 90.4(2) . . ?
C1 Mn1 S1 95.9(2) . . ?
C1 Mn1 N1 164.3(2) . . ?
C1 Mn1 C4 135.0(3) . . ?
C1 Mn1 C2 93.9(3) . . ?
C1 Mn1 C3 89.7(3) . . ?
C16 P1 Mn1 120.4(2) . . ?
C12 P1 Mn1 119.0(2) . . ?
C12 P1 C16 98.8(3) . . ?
C12 P1 C11 97.7(3) . . ?
C11 P1 Mn1 118.5(2) . . ?
C11 P1 C16 97.6(3) . . ?
C4 S2 C10 87.8(3) . . ?
C4 S1 Mn1 76.2(2) . . ?
C5 N1 Mn1 146.8(5) . . ?
C4 N1 Mn1 99.6(5) . . ?
C4 N1 C5 113.6(6) . . ?
C15 N4 C16 110.9(5) . . ?
C15 N4 C14 108.1(6) . . ?
C14 N4 C16 112.2(6) . . ?
C11 N2 C15 110.5(5) . . ?
C13 N2 C15 108.3(5) . . ?
C13 N2 C11 111.8(5) . . ?
C13 N3 C12 110.7(5) . . ?
C13 N3 C14 107.8(6) . . ?
C14 N3 C12 111.2(6) . . ?
P1 C16 H16A 109.4 . . ?
P1 C16 H16B 109.4 . . ?
N4 C16 P1 111.4(4) . . ?
N4 C16 H16A 109.4 . . ?
N4 C16 H16B 109.4 . . ?
H16A C16 H16B 108.0 . . ?
N4 C15 H15A 108.6 . . ?
N4 C15 H15B 108.6 . . ?
N2 C15 N4 114.7(6) . . ?
N2 C15 H15A 108.6 . . ?
N2 C15 H15B 108.6 . . ?
H15A C15 H15B 107.6 . . ?
C8 C7 H7 127(4) . . ?
C6 C7 C8 120.5(7) . . ?
C6 C7 H7 113(4) . . ?
N1 C5 C10 111.0(6) . . ?
C6 C5 N1 129.2(7) . . ?
C6 C5 C10 119.8(6) . . ?
P1 C12 H12A 109.1 . . ?
P1 C12 H12B 109.1 . . ?
N3 C12 P1 112.4(5) . . ?
N3 C12 H12A 109.1 . . ?
N3 C12 H12B 109.1 . . ?
H12A C12 H12B 107.9 . . ?
P1 C11 H11A 109.1 . . ?
P1 C11 H11B 109.1 . . ?
N2 C11 P1 112.6(4) . . ?
N2 C11 H11A 109.1 . . ?
N2 C11 H11B 109.1 . . ?
H11A C11 H11B 107.8 . . ?
C8 C9 H9 121.3 . . ?
C10 C9 H9 121.3 . . ?
C10 C9 C8 117.4(7) . . ?
S1 C4 S2 129.5(4) . . ?
N1 C4 S2 115.1(5) . . ?
N1 C4 S1 115.4(5) . . ?
C7 C8 C9 121.5(7) . . ?
C7 C8 H8 115(4) . . ?
C9 C8 H8 124(4) . . ?
C7 C6 C5 118.7(7) . . ?
C7 C6 H6 120.7 . . ?
C5 C6 H6 120.7 . . ?
O2 C2 Mn1 178.9(7) . . ?
N2 C13 N3 115.0(6) . . ?
N2 C13 H13A 108.5 . . ?
N2 C13 H13B 108.5 . . ?
N3 C13 H13A 108.5 . . ?
N3 C13 H13B 108.5 . . ?
H13A C13 H13B 107.5 . . ?
N4 C14 N3 114.1(5) . . ?
N4 C14 H14A 118(6) . . ?
N4 C14 H14B 107(5) . . ?
N3 C14 H14A 104(6) . . ?
N3 C14 H14B 104(5) . . ?
H14A C14 H14B 109(7) . . ?
C5 C10 S2 112.5(5) . . ?
C9 C10 S2 125.4(6) . . ?
C9 C10 C5 122.1(7) . . ?
O3 C3 Mn1 176.1(6) . . ?
O1 C1 Mn1 177.6(6) . . ?

loop_
_geom_bond_atom_site_label_1
_geom_bond_atom_site_label_2
_geom_bond_distance
_geom_bond_site_symmetry_2
_geom_bond_publ_flag
Mn1 P1 2.3049(19) . ?
Mn1 S1 2.444(2) . ?
Mn1 N1 2.063(6) . ?
Mn1 C4 2.627(7) . ?
Mn1 C2 1.867(10) . ?
Mn1 C3 1.833(7) . ?
Mn1 C1 1.807(7) . ?
P1 C16 1.854(6) . ?
P1 C12 1.838(7) . ?
P1 C11 1.850(7) . ?
S2 C4 1.743(7) . ?
S2 C10 1.758(7) . ?
S1 C4 1.707(7) . ?
N1 C5 1.396(9) . ?
N1 C4 1.317(9) . ?
O1 C1 1.148(8) . ?
O3 C3 1.143(9) . ?
O2 C2 0.980(9) . ?
N4 C16 1.472(9) . ?
N4 C15 1.470(9) . ?
N4 C14 1.471(9) . ?
N2 C15 1.465(8) . ?
N2 C11 1.455(8) . ?
N2 C13 1.451(10) . ?
N3 C12 1.481(10) . ?
N3 C13 1.471(10) . ?
N3 C14 1.479(9) . ?
C16 H16A 0.9900 . ?
C16 H16B 0.9900 . ?
C15 H15A 0.9900 . ?
C15 H15B 0.9900 . ?
C7 C8 1.389(12) . ?
C7 C6 1.385(11) . ?
C7 H7 0.97(7) . ?
C5 C6 1.390(11) . ?
C5 C10 1.399(10) . ?
C12 H12A 0.9900 . ?
C12 H12B 0.9900 . ?
C11 H11A 0.9900 . ?
C11 H11B 0.9900 . ?
C9 H9 0.9500 . ?
C9 C8 1.393(11) . ?
C9 C10 1.371(10) . ?
C8 H8 0.96(6) . ?
C6 H6 0.9500 . ?
C13 H13A 0.9900 . ?
C13 H13B 0.9900 . ?
C14 H14A 0.93(8) . ?
C14 H14B 0.99(8) . ?

loop_
_twin_individual_id
_twin_individual_mass_fraction_refined
1 0.52(4)
2 0.48(4)
